data_7035735
loop_
_publ_author_name
'Du, Shangchao'
'Yu, Tang-Qing'
'Liao, Wuping'
'Hu, Chunhua'

_publ_section_title
;
 Structure modeling, synthesis and X-ray diffraction determination of an
 extra-large calixarene-based coordination cage and its application in
 drug delivery.
;
_journal_issue 32
_journal_name_full 'Dalton transactions (Cambridge, England : 2003)'
_journal_page_first 14394
_journal_page_last 14402
_journal_paper_doi 10.1039/c5dt01526j
_journal_volume 44
_journal_year 2015
_chemical_formula_sum 'C1104 H1818 Co24 N162 O282 S24'
_chemical_formula_weight 24056.85
_space_group_crystal_system tetragonal
_space_group_IT_number 87
_space_group_name_Hall '-I 4'
_space_group_name_H-M_alt 'I 4/m'
_symmetry_space_group_name_Hall '-I 4'
_symmetry_space_group_name_H-M 'I 4/m'
_atom_sites_solution_hydrogens geom
_atom_sites_solution_primary isomor
_audit_creation_method SHELXL-2014/7
_audit_update_record
;
2015-06-23 deposited with the CCDC.
2015-07-09 downloaded from the CCDC.
;
_cell_angle_alpha 90
_cell_angle_beta 90
_cell_angle_gamma 90
_cell_formula_units_Z 2
_cell_length_a 40.533(10)
_cell_length_b 40.533(10)
_cell_length_c 64.804(16)
_cell_measurement_reflns_used 9748
_cell_measurement_temperature 120(2)
_cell_measurement_theta_max 14.02
_cell_measurement_theta_min 2.18
_cell_volume 106468(5)
_computing_cell_refinement 'Bruker SAINT'
_computing_data_collection 'Bruker APEX2'
_computing_data_reduction 'Bruker SAINT'
_computing_structure_refinement 'SHELXL-2014/7 (Sheldrick, 2014)'
_computing_structure_solution 'Isomorphous Replacement/Molecular Modelling'
_diffrn_ambient_temperature 120(2)
_diffrn_measured_fraction_theta_full 0.997
_diffrn_measured_fraction_theta_max 0.997
_diffrn_measurement_device_type 'Bruker APEX-II CCD'
_diffrn_measurement_method '\w scans'
_diffrn_radiation_monochromator graphite
_diffrn_radiation_source 'searled tube'
_diffrn_radiation_type MoK\a
_diffrn_radiation_wavelength 0.71073
_diffrn_reflns_av_R_equivalents 0.1284
_diffrn_reflns_av_unetI/netI 0.0409
_diffrn_reflns_laue_measured_fraction_full 0.997
_diffrn_reflns_laue_measured_fraction_max 0.997
_diffrn_reflns_limit_h_max 28
_diffrn_reflns_limit_h_min -27
_diffrn_reflns_limit_k_max 28
_diffrn_reflns_limit_k_min -28
_diffrn_reflns_limit_l_max 44
_diffrn_reflns_limit_l_min -44
_diffrn_reflns_number 215476
_diffrn_reflns_point_group_measured_fraction_full 0.997
_diffrn_reflns_point_group_measured_fraction_max 0.997
_diffrn_reflns_theta_full 14.267
_diffrn_reflns_theta_max 14.267
_diffrn_reflns_theta_min 1.166
_exptl_absorpt_coefficient_mu 0.254
_exptl_absorpt_correction_T_max 0.7438
_exptl_absorpt_correction_T_min 0.5112
_exptl_absorpt_correction_type multi-scan
_exptl_absorpt_process_details SADABS
_exptl_crystal_colour purple
_exptl_crystal_density_diffrn 0.750
_exptl_crystal_description block
_exptl_crystal_F_000 25728
_exptl_crystal_recrystallization_method 'Solvothermal crystallization'
_exptl_crystal_size_max 0.790
_exptl_crystal_size_mid 0.540
_exptl_crystal_size_min 0.450
_platon_squeeze_details
; 
15626 electrons in voids account for 12 (C2H5)3NH+ (58 e-) cations 
and 312 N,N-dimethylacetamide (DMA, C3H7NO, 48 e-) molecules.
;
_refine_diff_density_max 0.299
_refine_diff_density_min -0.543
_refine_diff_density_rms 0.048
_refine_ls_extinction_method none
_refine_ls_goodness_of_fit_ref 1.318
_refine_ls_hydrogen_treatment constr
_refine_ls_matrix_type full
_refine_ls_number_parameters 377
_refine_ls_number_reflns 9409
_refine_ls_number_restraints 380
_refine_ls_restrained_S_all 1.371
_refine_ls_R_factor_all 0.1068
_refine_ls_R_factor_gt 0.0893
_refine_ls_shift/su_max 0.000
_refine_ls_shift/su_mean 0.000
_refine_ls_structure_factor_coef Fsqd
_refine_ls_weighting_details 'w=1/[\s^2^(Fo^2^)+(0.2000P)^2^] where P=(Fo^2^+2Fc^2^)/3'
_refine_ls_weighting_scheme calc
_refine_ls_wR_factor_gt 0.2632
_refine_ls_wR_factor_ref 0.2875
_reflns_Friedel_coverage 0.000
_reflns_number_gt 7622
_reflns_number_total 9409
_reflns_threshold_expression 'I > 2\s(I)'
_cod_data_source_file c5dt01526j2.cif
_cod_data_source_block CIAC-114_sq
_cod_depositor_comments 'Adding full bibliography for 7035735.cif.'
_cod_original_cell_volume 106470(60)
_cod_database_code 7035735
_shelx_shelxl_version_number 2014/7
_shelx_space_group_comment
;
The symmetry employed for this shelxl refinement is uniquely defined
by the following loop, which should always be used as a source of
symmetry information in preference to the above space-group names.
They are only intended as comments.
;
_shelx_estimated_absorpt_t_min 0.825
_shelx_estimated_absorpt_t_max 0.894
_platon_squeeze_void_probe_radius 1.20

loop_
_space_group_symop_operation_xyz
'x, y, z'
'-y, x, z'
'y, -x, z'
'-x, -y, z'
'x+1/2, y+1/2, z+1/2'
'-y+1/2, x+1/2, z+1/2'
'y+1/2, -x+1/2, z+1/2'
'-x+1/2, -y+1/2, z+1/2'
'-x, -y, -z'
'y, -x, -z'
'-y, x, -z'
'x, y, -z'
'-x+1/2, -y+1/2, -z+1/2'
'y+1/2, -x+1/2, -z+1/2'
'-y+1/2, x+1/2, -z+1/2'
'x+1/2, y+1/2, -z+1/2'

loop_
_atom_site_label
_atom_site_type_symbol
_atom_site_fract_x
_atom_site_fract_y
_atom_site_fract_z
_atom_site_U_iso_or_equiv
_atom_site_adp_type
_atom_site_occupancy
_atom_site_site_symmetry_order
_atom_site_calc_flag
_atom_site_refinement_flags_posn
_atom_site_refinement_flags_adp
_atom_site_refinement_flags_occupancy
Co1 Co 0.24138(6) 0.13862(6) 0.46694(4) 0.1095(10) Uani 1 1 d . U .
Co2 Co 0.28223(8) 0.10630(8) 0.5000 0.1084(14) Uani 1 2 d S TU P
Co3 Co 0.20087(8) 0.17090(8) 0.5000 0.1056(13) Uani 1 2 d S TU P
Co4 Co 0.46718(7) 0.45916(7) 0.22160(4) 0.1405(12) Uani 1 1 d . U .
S1 S 0.20181(13) 0.09044(15) 0.43879(11) 0.1106(18) Uani 1 1 d . U .
S2 S 0.27818(18) 0.0303(2) 0.5000 0.112(2) Uani 1 2 d S TU P
S3 S 0.1262(2) 0.15103(18) 0.5000 0.102(2) Uani 1 2 d DS TU P
S4 S 0.43713(16) 0.42536(16) 0.18257(10) 0.142(2) Uani 1 1 d D U .
O1 O 0.2234(3) 0.1178(3) 0.43923(16) 0.118(4) Uani 1 1 d . U .
O2 O 0.1922(3) 0.0793(3) 0.41859(19) 0.107(4) Uani 1 1 d . U .
O3 O 0.3014(4) 0.0587(4) 0.5000 0.126(6) Uani 1 2 d S TU P
O4 O 0.2958(4) -0.0023(5) 0.5000 0.130(6) Uani 1 2 d S TU P
O5 O 0.1490(3) 0.1779(3) 0.5000 0.088(5) Uani 1 2 d DS TU P
O6 O 0.0920(3) 0.1586(3) 0.5000 0.102(5) Uani 1 2 d DS TU P
O7 O 0.2496(2) 0.09104(19) 0.47716(13) 0.093(3) Uani 1 1 d D U .
O8 O 0.19283(19) 0.13557(19) 0.47772(12) 0.084(3) Uani 1 1 d D U .
O9 O 0.2478(4) 0.1496(4) 0.5000 0.126(6) Uani 1 2 d S TU P
H9O H 0.2595 0.1668 0.5000 0.151 Uiso 1 2 calc R U P
O10 O 0.4384(3) 0.4261(3) 0.20494(16) 0.131(4) Uani 1 1 d D U .
O11 O 0.4153(3) 0.4017(3) 0.17318(19) 0.162(5) Uani 1 1 d D U .
O12 O 0.5062(3) 0.4490(3) 0.20131(14) 0.139(4) Uani 1 1 d D U .
O13 O 0.5000 0.5000 0.2291(3) 0.131(6) Uani 1 4 d S TU P
H13O H 0.5000 0.5000 0.2421 0.157 Uiso 1 4 calc R U P
O14 O 0.2873(2) 0.1420(2) 0.45419(15) 0.111(3) Uani 1 1 d . U .
O15 O 0.3184(2) 0.1183(2) 0.47830(16) 0.111(3) Uani 1 1 d D . .
O16 O 0.4816(3) 0.4218(3) 0.24004(16) 0.141(3) Uani 1 1 d D U .
O17 O 0.5337(3) 0.4287(3) 0.24193(15) 0.141(3) Uani 1 1 d . . .
O18 O 0.8145(3) 0.2347(2) 0.45485(16) 0.122(3) Uani 1 1 d . U .
O19 O 0.7921(3) 0.2072(3) 0.47846(16) 0.122(3) Uani 1 1 d . . .
C1 C 0.2401(3) 0.0603(2) 0.4692(2) 0.142(3) Uani 1 1 d DG U .
C2 C 0.2192(3) 0.0576(2) 0.45226(19) 0.142(3) Uani 1 1 d G . .
C3 C 0.2109(3) 0.0267(3) 0.44458(14) 0.142(3) Uani 1 1 d DG . .
H3 H 0.1967 0.0249 0.4330 0.170 Uiso 1 1 calc R U .
C4 C 0.2236(3) -0.00154(19) 0.45383(15) 0.142(3) Uani 1 1 d DG . .
C5 C 0.2445(3) 0.0012(2) 0.47075(15) 0.142(3) Uani 1 1 d DG . .
H5 H 0.2531 -0.0181 0.4771 0.170 Uiso 1 1 calc R U .
C6 C 0.2527(3) 0.0321(3) 0.47843(15) 0.142(3) Uani 1 1 d G . .
C7 C 0.2156(3) -0.0351(2) 0.44542(18) 0.142(3) Uani 1 1 d D U .
C8 C 0.1953(4) -0.0340(4) 0.42588(19) 0.186(4) Uani 1 1 d D U .
H8A H 0.1910 -0.0566 0.4212 0.279 Uiso 1 1 calc R U .
H8B H 0.1744 -0.0228 0.4286 0.279 Uiso 1 1 calc R U .
H8C H 0.2075 -0.0220 0.4152 0.279 Uiso 1 1 calc R U .
C9 C 0.1973(4) -0.0556(3) 0.4614(2) 0.186(4) Uani 1 1 d D . .
H9A H 0.1923 -0.0774 0.4557 0.279 Uiso 1 1 calc R U .
H9B H 0.2111 -0.0581 0.4737 0.279 Uiso 1 1 calc R U .
H9C H 0.1767 -0.0445 0.4652 0.279 Uiso 1 1 calc R U .
C10 C 0.2475(3) -0.0539(3) 0.4404(2) 0.186(4) Uani 1 1 d D . .
H10A H 0.2419 -0.0757 0.4350 0.279 Uiso 1 1 calc R U .
H10B H 0.2602 -0.0415 0.4301 0.279 Uiso 1 1 calc R U .
H10C H 0.2606 -0.0563 0.4530 0.279 Uiso 1 1 calc R U .
C11 C 0.1634(2) 0.1232(3) 0.4684(2) 0.139(3) Uani 1 1 d DG U .
C12 C 0.16527(19) 0.1026(3) 0.4513(2) 0.139(3) Uani 1 1 d G . .
C13 C 0.1372(2) 0.0862(3) 0.44441(14) 0.139(3) Uani 1 1 d DG . .
H13 H 0.1385 0.0721 0.4327 0.167 Uiso 1 1 calc R U .
C14 C 0.1074(2) 0.0904(2) 0.45462(15) 0.139(3) Uani 1 1 d DG . .
C15 C 0.1056(2) 0.1110(3) 0.47173(15) 0.139(3) Uani 1 1 d DG . .
H15 H 0.0851 0.1139 0.4787 0.167 Uiso 1 1 calc R U .
C16 C 0.1336(3) 0.1274(3) 0.47861(15) 0.139(3) Uani 1 1 d G . .
C17 C 0.0777(2) 0.0704(3) 0.44869(18) 0.139(3) Uani 1 1 d D U .
C18 C 0.0830(3) 0.0503(3) 0.42929(18) 0.167(4) Uani 1 1 d D U .
H18A H 0.0629 0.0378 0.4261 0.251 Uiso 1 1 calc R U .
H18B H 0.0881 0.0651 0.4178 0.251 Uiso 1 1 calc R U .
H18C H 0.1014 0.0350 0.4314 0.251 Uiso 1 1 calc R U .
C19 C 0.0689(3) 0.0460(3) 0.46598(19) 0.167(4) Uani 1 1 d D . .
H19A H 0.0495 0.0331 0.4619 0.251 Uiso 1 1 calc R U .
H19B H 0.0876 0.0311 0.4684 0.251 Uiso 1 1 calc R U .
H19C H 0.0641 0.0582 0.4787 0.251 Uiso 1 1 calc R U .
C20 C 0.0476(3) 0.0923(3) 0.4458(2) 0.167(4) Uani 1 1 d D . .
H20A H 0.0286 0.0787 0.4420 0.251 Uiso 1 1 calc R U .
H20B H 0.0429 0.1039 0.4587 0.251 Uiso 1 1 calc R U .
H20C H 0.0520 0.1084 0.4349 0.251 Uiso 1 1 calc R U .
C21 C 0.5056(4) 0.4314(3) 0.18205(14) 0.161(3) Uani 1 1 d DG U .
C22 C 0.4768(3) 0.4191(3) 0.17333(17) 0.161(3) Uani 1 1 d G . .
C23 C 0.4783(2) 0.3995(3) 0.15577(17) 0.161(3) Uani 1 1 d DG . .
H23 H 0.4586 0.3911 0.1498 0.193 Uiso 1 1 calc R U .
C24 C 0.5087(3) 0.3922(2) 0.14693(13) 0.161(3) Uani 1 1 d DG . .
C25 C 0.5375(2) 0.4044(3) 0.15565(17) 0.161(3) Uani 1 1 d DG . .
H25 H 0.5583 0.3994 0.1496 0.193 Uiso 1 1 calc R U .
C26 C 0.5360(3) 0.4241(3) 0.17321(17) 0.161(3) Uani 1 1 d G . .
C27 C 0.5100(3) 0.3723(3) 0.12723(16) 0.161(3) Uani 1 1 d D U .
C28 C 0.4933(4) 0.3392(3) 0.1297(2) 0.198(4) Uani 1 1 d D U .
H28A H 0.4946 0.3270 0.1166 0.298 Uiso 1 1 calc R U .
H28B H 0.5044 0.3265 0.1405 0.298 Uiso 1 1 calc R U .
H28C H 0.4701 0.3425 0.1334 0.298 Uiso 1 1 calc R U .
C29 C 0.4919(4) 0.3902(4) 0.10993(18) 0.198(4) Uani 1 1 d D . .
H29A H 0.4930 0.3769 0.0973 0.298 Uiso 1 1 calc R U .
H29B H 0.4688 0.3935 0.1138 0.298 Uiso 1 1 calc R U .
H29C H 0.5024 0.4116 0.1075 0.298 Uiso 1 1 calc R U .
C30 C 0.5449(3) 0.3662(4) 0.1200(2) 0.198(4) Uani 1 1 d D . .
H30A H 0.5446 0.3533 0.1072 0.298 Uiso 1 1 calc R U .
H30B H 0.5559 0.3874 0.1175 0.298 Uiso 1 1 calc R U .
H30C H 0.5570 0.3540 0.1307 0.298 Uiso 1 1 calc R U .
C31 C 0.3146(3) 0.1336(3) 0.46186(18) 0.161(3) Uani 1 1 d D U .
C32 C 0.3446(2) 0.1417(3) 0.44999(16) 0.161(3) Uani 1 1 d G . .
C33 C 0.34216(18) 0.1575(3) 0.43101(16) 0.161(3) Uani 1 1 d DG . .
H33 H 0.3211 0.1622 0.4253 0.193 Uiso 1 1 calc R U .
C34 C 0.3706(2) 0.1665(3) 0.42039(13) 0.161(3) Uani 1 1 d DG . .
H34 H 0.3689 0.1773 0.4074 0.193 Uiso 1 1 calc R U .
C35 C 0.40141(19) 0.1597(3) 0.42874(15) 0.161(3) Uani 1 1 d DG U .
C36 C 0.40386(19) 0.1439(3) 0.44772(16) 0.161(3) Uani 1 1 d DG . .
H36 H 0.4249 0.1393 0.4534 0.193 Uiso 1 1 calc R U .
C37 C 0.3755(2) 0.1349(3) 0.45834(14) 0.161(3) Uani 1 1 d DG . .
H37 H 0.3771 0.1241 0.4713 0.193 Uiso 1 1 calc R U .
C38 C 0.4321(2) 0.1720(4) 0.41797(14) 0.239(5) Uani 1 1 d DG U .
C39 C 0.4331(2) 0.1737(4) 0.39656(14) 0.239(5) Uani 1 1 d DG . .
H39 H 0.4147 0.1665 0.3887 0.287 Uiso 1 1 calc R U .
C40 C 0.4610(2) 0.1860(4) 0.38672(12) 0.239(5) Uani 1 1 d DG . .
H40 H 0.4616 0.1872 0.3721 0.287 Uiso 1 1 calc R U .
C41 C 0.4878(2) 0.1966(4) 0.39829(14) 0.239(5) Uani 1 1 d DG . .
C42 C 0.4868(2) 0.1948(4) 0.41971(14) 0.239(5) Uani 1 1 d DG . .
H42 H 0.5052 0.2020 0.4276 0.287 Uiso 1 1 calc R U .
C43 C 0.4590(2) 0.1825(4) 0.42955(12) 0.239(5) Uani 1 1 d DG . .
H43 H 0.4583 0.1813 0.4442 0.287 Uiso 1 1 calc R U .
C44 C 0.51692(18) 0.2123(3) 0.38758(15) 0.201(4) Uani 1 1 d DG U .
C45 C 0.51225(17) 0.2319(3) 0.37019(15) 0.201(4) Uani 1 1 d DG . .
H45 H 0.4911 0.2332 0.3640 0.241 Uiso 1 1 calc R U .
C46 C 0.53855(19) 0.2495(3) 0.36192(15) 0.201(4) Uani 1 1 d DG . .
C47 C 0.56953(18) 0.2475(3) 0.37104(15) 0.201(4) Uani 1 1 d DG . .
H47 H 0.5875 0.2595 0.3654 0.241 Uiso 1 1 calc R U .
C48 C 0.57421(17) 0.2280(3) 0.38842(15) 0.201(4) Uani 1 1 d DG . .
C49 C 0.54791(19) 0.2104(3) 0.39670(14) 0.201(4) Uani 1 1 d DG . .
H49 H 0.5511 0.1971 0.4086 0.241 Uiso 1 1 calc R U .
C50 C 0.5331(3) 0.2711(3) 0.34345(15) 0.239(5) Uani 1 1 d DG U .
C51 C 0.5039(2) 0.2889(3) 0.34144(16) 0.239(5) Uani 1 1 d DG . .
H51 H 0.4868 0.2863 0.3513 0.287 Uiso 1 1 calc R U .
C52 C 0.4998(3) 0.3104(3) 0.32494(17) 0.239(5) Uani 1 1 d DG . .
H52 H 0.4799 0.3225 0.3236 0.287 Uiso 1 1 calc R U .
C53 C 0.5248(3) 0.3141(3) 0.31046(16) 0.239(5) Uani 1 1 d DG U .
C54 C 0.5539(3) 0.2964(3) 0.31247(16) 0.239(5) Uani 1 1 d DG . .
H54 H 0.5710 0.2989 0.3026 0.287 Uiso 1 1 calc R U .
C55 C 0.5581(3) 0.2748(3) 0.32897(17) 0.239(5) Uani 1 1 d DG . .
H55 H 0.5780 0.2627 0.3303 0.287 Uiso 1 1 calc R U .
C56 C 0.5210(2) 0.3384(3) 0.29289(15) 0.183(4) Uani 1 1 d DG U .
C57 C 0.4898(2) 0.3458(3) 0.28524(16) 0.183(4) Uani 1 1 d DG . .
H57 H 0.4710 0.3345 0.2904 0.220 Uiso 1 1 calc R U .
C58 C 0.4861(2) 0.3697(3) 0.27004(16) 0.183(4) Uani 1 1 d DG . .
H58 H 0.4648 0.3747 0.2648 0.220 Uiso 1 1 calc R U .
C59 C 0.5136(3) 0.3862(3) 0.26248(15) 0.183(4) Uani 1 1 d G . .
C60 C 0.5448(2) 0.3788(3) 0.27012(16) 0.183(4) Uani 1 1 d DG . .
H60 H 0.5636 0.3901 0.2650 0.220 Uiso 1 1 calc R U .
C61 C 0.5485(2) 0.3549(3) 0.28533(16) 0.183(4) Uani 1 1 d DG . .
H61 H 0.5698 0.3499 0.2906 0.220 Uiso 1 1 calc R U .
C62 C 0.5093(4) 0.4135(3) 0.24733(17) 0.183(4) Uani 1 1 d D . .
C63 C 0.60692(18) 0.2278(4) 0.39953(14) 0.239(5) Uani 1 1 d DG U .
C64 C 0.6359(2) 0.2293(4) 0.38812(13) 0.239(5) Uani 1 1 d DG . .
H64 H 0.6350 0.2315 0.3735 0.287 Uiso 1 1 calc R U .
C65 C 0.66627(19) 0.2277(4) 0.39804(14) 0.239(5) Uani 1 1 d DG . .
H65 H 0.6861 0.2288 0.3902 0.287 Uiso 1 1 calc R U .
C66 C 0.66763(19) 0.2246(4) 0.41939(14) 0.239(5) Uani 1 1 d DG U .
C67 C 0.6386(2) 0.2231(4) 0.43080(13) 0.239(5) Uani 1 1 d DG . .
H67 H 0.6396 0.2209 0.4454 0.287 Uiso 1 1 calc R U .
C68 C 0.60828(19) 0.2246(4) 0.42088(14) 0.239(5) Uani 1 1 d DG . .
H68 H 0.5885 0.2236 0.4287 0.287 Uiso 1 1 calc R U .
C69 C 0.70079(19) 0.2225(3) 0.43010(15) 0.163(3) Uani 1 1 d DG U .
C70 C 0.7284(2) 0.2372(3) 0.42124(14) 0.163(3) Uani 1 1 d DG . .
H70 H 0.7268 0.2473 0.4080 0.196 Uiso 1 1 calc R U .
C71 C 0.7584(2) 0.2370(3) 0.43168(16) 0.163(3) Uani 1 1 d DG . .
H71 H 0.7772 0.2470 0.4256 0.196 Uiso 1 1 calc R U .
C72 C 0.7607(2) 0.2222(3) 0.45098(16) 0.163(3) Uani 1 1 d G . .
C73 C 0.7331(2) 0.2076(3) 0.45983(14) 0.163(3) Uani 1 1 d DG . .
H73 H 0.7347 0.1975 0.4730 0.196 Uiso 1 1 calc R U .
C74 C 0.7031(2) 0.2078(3) 0.44940(15) 0.163(3) Uani 1 1 d DG . .
H74 H 0.6843 0.1978 0.4555 0.196 Uiso 1 1 calc R U .
C75 C 0.7923(3) 0.2222(3) 0.4624(2) 0.163(3) Uani 1 1 d D . .

loop_
_atom_site_aniso_label
_atom_site_aniso_U_11
_atom_site_aniso_U_22
_atom_site_aniso_U_33
_atom_site_aniso_U_23
_atom_site_aniso_U_13
_atom_site_aniso_U_12
Co1 0.089(2) 0.088(2) 0.152(2) 0.0076(18) 0.0066(18) -0.0072(14)
Co2 0.088(3) 0.097(3) 0.140(3) 0.000 0.000 -0.008(2)
Co3 0.100(3) 0.079(3) 0.137(3) 0.000 0.000 -0.005(2)
Co4 0.148(2) 0.157(3) 0.117(2) -0.001(2) 0.001(2) 0.005(2)
S1 0.088(4) 0.097(4) 0.147(5) -0.006(4) -0.003(4) 0.000(3)
S2 0.101(5) 0.104(6) 0.132(5) 0.000 0.000 -0.010(5)
S3 0.081(5) 0.097(5) 0.128(5) 0.000 0.000 0.003(5)
S4 0.145(5) 0.153(5) 0.128(5) -0.004(4) 0.004(4) 0.002(4)
O1 0.123(8) 0.113(8) 0.118(7) -0.022(7) 0.000(7) 0.022(7)
O2 0.111(9) 0.105(9) 0.105(8) 0.003(8) -0.002(8) 0.023(7)
O3 0.126(9) 0.123(10) 0.129(9) 0.000 0.000 0.006(9)
O4 0.118(12) 0.111(12) 0.162(12) 0.000 0.000 0.013(11)
O5 0.104(9) 0.073(8) 0.086(8) 0.000 0.000 0.002(7)
O6 0.078(11) 0.102(11) 0.126(11) 0.000 0.000 0.011(9)
O7 0.073(6) 0.107(7) 0.099(7) 0.028(6) 0.014(5) 0.014(5)
O8 0.108(7) 0.067(6) 0.077(6) 0.033(5) 0.014(5) 0.037(5)
O9 0.130(9) 0.113(9) 0.134(10) 0.000 0.000 -0.007(8)
O10 0.121(7) 0.137(8) 0.136(8) -0.002(7) -0.003(7) -0.006(6)
O11 0.158(11) 0.165(11) 0.163(10) -0.012(9) -0.011(9) -0.049(9)
O12 0.121(7) 0.152(8) 0.144(7) 0.015(7) 0.010(7) -0.005(7)
O13 0.134(7) 0.134(7) 0.125(10) 0.000 0.000 0.000
O14 0.093(6) 0.108(6) 0.132(6) -0.018(5) 0.006(5) -0.022(4)
O15 0.093(6) 0.108(6) 0.132(6) -0.018(5) 0.006(5) -0.022(4)
O16 0.152(6) 0.149(6) 0.122(5) 0.002(5) -0.006(5) 0.008(5)
O17 0.152(6) 0.149(6) 0.122(5) 0.002(5) -0.006(5) 0.008(5)
O18 0.108(6) 0.123(6) 0.134(6) -0.009(5) -0.024(5) 0.009(5)
O19 0.108(6) 0.123(6) 0.134(6) -0.009(5) -0.024(5) 0.009(5)
C1 0.162(6) 0.112(6) 0.150(6) -0.005(5) -0.015(5) -0.018(5)
C2 0.162(6) 0.112(6) 0.150(6) -0.005(5) -0.015(5) -0.018(5)
C3 0.162(6) 0.112(6) 0.150(6) -0.005(5) -0.015(5) -0.018(5)
C4 0.162(6) 0.112(6) 0.150(6) -0.005(5) -0.015(5) -0.018(5)
C5 0.162(6) 0.112(6) 0.150(6) -0.005(5) -0.015(5) -0.018(5)
C6 0.162(6) 0.112(6) 0.150(6) -0.005(5) -0.015(5) -0.018(5)
C7 0.162(6) 0.112(6) 0.150(6) -0.005(5) -0.015(5) -0.018(5)
C8 0.207(8) 0.150(8) 0.201(8) -0.018(7) -0.007(7) -0.031(7)
C9 0.207(8) 0.150(8) 0.201(8) -0.018(7) -0.007(7) -0.031(7)
C10 0.207(8) 0.150(8) 0.201(8) -0.018(7) -0.007(7) -0.031(7)
C11 0.112(6) 0.145(6) 0.161(6) -0.016(5) -0.007(5) -0.014(5)
C12 0.112(6) 0.145(6) 0.161(6) -0.016(5) -0.007(5) -0.014(5)
C13 0.112(6) 0.145(6) 0.161(6) -0.016(5) -0.007(5) -0.014(5)
C14 0.112(6) 0.145(6) 0.161(6) -0.016(5) -0.007(5) -0.014(5)
C15 0.112(6) 0.145(6) 0.161(6) -0.016(5) -0.007(5) -0.014(5)
C16 0.112(6) 0.145(6) 0.161(6) -0.016(5) -0.007(5) -0.014(5)
C17 0.112(6) 0.145(6) 0.161(6) -0.016(5) -0.007(5) -0.014(5)
C18 0.147(8) 0.169(8) 0.185(8) -0.014(7) -0.027(7) -0.020(7)
C19 0.147(8) 0.169(8) 0.185(8) -0.014(7) -0.027(7) -0.020(7)
C20 0.147(8) 0.169(8) 0.185(8) -0.014(7) -0.027(7) -0.020(7)
C21 0.165(6) 0.167(6) 0.151(6) -0.015(5) 0.008(6) -0.011(6)
C22 0.165(6) 0.167(6) 0.151(6) -0.015(5) 0.008(6) -0.011(6)
C23 0.165(6) 0.167(6) 0.151(6) -0.015(5) 0.008(6) -0.011(6)
C24 0.165(6) 0.167(6) 0.151(6) -0.015(5) 0.008(6) -0.011(6)
C25 0.165(6) 0.167(6) 0.151(6) -0.015(5) 0.008(6) -0.011(6)
C26 0.165(6) 0.167(6) 0.151(6) -0.015(5) 0.008(6) -0.011(6)
C27 0.165(6) 0.167(6) 0.151(6) -0.015(5) 0.008(6) -0.011(6)
C28 0.201(8) 0.213(9) 0.182(8) -0.042(7) 0.003(7) -0.004(8)
C29 0.201(8) 0.213(9) 0.182(8) -0.042(7) 0.003(7) -0.004(8)
C30 0.201(8) 0.213(9) 0.182(8) -0.042(7) 0.003(7) -0.004(8)
C31 0.123(7) 0.185(6) 0.175(7) 0.029(6) -0.008(6) -0.009(6)
C32 0.123(7) 0.185(6) 0.175(7) 0.029(6) -0.008(6) -0.009(6)
C33 0.123(7) 0.185(6) 0.175(7) 0.029(6) -0.008(6) -0.009(6)
C34 0.123(7) 0.185(6) 0.175(7) 0.029(6) -0.008(6) -0.009(6)
C35 0.123(7) 0.185(6) 0.175(7) 0.029(6) -0.008(6) -0.009(6)
C36 0.123(7) 0.185(6) 0.175(7) 0.029(6) -0.008(6) -0.009(6)
C37 0.123(7) 0.185(6) 0.175(7) 0.029(6) -0.008(6) -0.009(6)
C38 0.197(8) 0.289(8) 0.231(8) 0.054(7) 0.012(7) -0.049(7)
C39 0.197(8) 0.289(8) 0.231(8) 0.054(7) 0.012(7) -0.049(7)
C40 0.197(8) 0.289(8) 0.231(8) 0.054(7) 0.012(7) -0.049(7)
C41 0.197(8) 0.289(8) 0.231(8) 0.054(7) 0.012(7) -0.049(7)
C42 0.197(8) 0.289(8) 0.231(8) 0.054(7) 0.012(7) -0.049(7)
C43 0.197(8) 0.289(8) 0.231(8) 0.054(7) 0.012(7) -0.049(7)
C44 0.165(8) 0.220(8) 0.218(8) 0.048(6) -0.007(7) -0.014(7)
C45 0.165(8) 0.220(8) 0.218(8) 0.048(6) -0.007(7) -0.014(7)
C46 0.165(8) 0.220(8) 0.218(8) 0.048(6) -0.007(7) -0.014(7)
C47 0.165(8) 0.220(8) 0.218(8) 0.048(6) -0.007(7) -0.014(7)
C48 0.165(8) 0.220(8) 0.218(8) 0.048(6) -0.007(7) -0.014(7)
C49 0.165(8) 0.220(8) 0.218(8) 0.048(6) -0.007(7) -0.014(7)
C50 0.225(8) 0.258(9) 0.236(8) 0.072(7) -0.014(7) 0.003(7)
C51 0.225(8) 0.258(9) 0.236(8) 0.072(7) -0.014(7) 0.003(7)
C52 0.225(8) 0.258(9) 0.236(8) 0.072(7) -0.014(7) 0.003(7)
C53 0.225(8) 0.258(9) 0.236(8) 0.072(7) -0.014(7) 0.003(7)
C54 0.225(8) 0.258(9) 0.236(8) 0.072(7) -0.014(7) 0.003(7)
C55 0.225(8) 0.258(9) 0.236(8) 0.072(7) -0.014(7) 0.003(7)
C56 0.178(7) 0.197(7) 0.175(7) 0.025(5) -0.011(6) -0.013(6)
C57 0.178(7) 0.197(7) 0.175(7) 0.025(5) -0.011(6) -0.013(6)
C58 0.178(7) 0.197(7) 0.175(7) 0.025(5) -0.011(6) -0.013(6)
C59 0.178(7) 0.197(7) 0.175(7) 0.025(5) -0.011(6) -0.013(6)
C60 0.178(7) 0.197(7) 0.175(7) 0.025(5) -0.011(6) -0.013(6)
C61 0.178(7) 0.197(7) 0.175(7) 0.025(5) -0.011(6) -0.013(6)
C62 0.178(7) 0.197(7) 0.175(7) 0.025(5) -0.011(6) -0.013(6)
C63 0.201(8) 0.277(7) 0.239(9) 0.056(7) -0.018(7) -0.001(7)
C64 0.201(8) 0.277(7) 0.239(9) 0.056(7) -0.018(7) -0.001(7)
C65 0.201(8) 0.277(7) 0.239(9) 0.056(7) -0.018(7) -0.001(7)
C66 0.201(8) 0.277(7) 0.239(9) 0.056(7) -0.018(7) -0.001(7)
C67 0.201(8) 0.277(7) 0.239(9) 0.056(7) -0.018(7) -0.001(7)
C68 0.201(8) 0.277(7) 0.239(9) 0.056(7) -0.018(7) -0.001(7)
C69 0.148(7) 0.162(6) 0.179(7) 0.036(6) -0.007(6) -0.013(6)
C70 0.148(7) 0.162(6) 0.179(7) 0.036(6) -0.007(6) -0.013(6)
C71 0.148(7) 0.162(6) 0.179(7) 0.036(6) -0.007(6) -0.013(6)
C72 0.148(7) 0.162(6) 0.179(7) 0.036(6) -0.007(6) -0.013(6)
C73 0.148(7) 0.162(6) 0.179(7) 0.036(6) -0.007(6) -0.013(6)
C74 0.148(7) 0.162(6) 0.179(7) 0.036(6) -0.007(6) -0.013(6)
C75 0.148(7) 0.162(6) 0.179(7) 0.036(6) -0.007(6) -0.013(6)

loop_
_atom_type_symbol
_atom_type_description
_atom_type_scat_dispersion_real
_atom_type_scat_dispersion_imag
_atom_type_scat_source
C C 0.0033 0.0016 'International Tables Vol C Tables 4.2.6.8 and 6.1.1.4'
H H 0.0000 0.0000 'International Tables Vol C Tables 4.2.6.8 and 6.1.1.4'
N N 0.0061 0.0033 'International Tables Vol C Tables 4.2.6.8 and 6.1.1.4'
O O 0.0106 0.0060 'International Tables Vol C Tables 4.2.6.8 and 6.1.1.4'
S S 0.1246 0.1234 'International Tables Vol C Tables 4.2.6.8 and 6.1.1.4'
Co Co 0.3494 0.9721 'International Tables Vol C Tables 4.2.6.8 and 6.1.1.4'

loop_
_geom_angle_atom_site_label_1
_geom_angle_atom_site_label_2
_geom_angle_atom_site_label_3
_geom_angle
_geom_angle_site_symmetry_1
_geom_angle_site_symmetry_3
O14 Co1 O7 92.6(4) . .
O14 Co1 O18 84.5(4) . 3_565
O7 Co1 O18 176.1(4) . 3_565
O14 Co1 O8 175.6(4) . .
O7 Co1 O8 89.4(3) . .
O18 Co1 O8 93.3(4) 3_565 .
O14 Co1 O1 89.9(4) . .
O7 Co1 O1 87.4(4) . .
O18 Co1 O1 90.0(5) 3_565 .
O8 Co1 O1 86.3(4) . .
O14 Co1 O9 105.8(5) . .
O7 Co1 O9 81.8(4) . .
O18 Co1 O9 101.4(5) 3_565 .
O8 Co1 O9 78.4(4) . .
O1 Co1 O9 161.3(5) . .
O14 Co1 Co3 139.4(3) . .
O7 Co1 Co3 105.5(3) . .
O18 Co1 Co3 78.4(3) 3_565 .
O8 Co1 Co3 43.3(2) . .
O1 Co1 Co3 126.3(3) . .
O9 Co1 Co3 44.1(4) . .
O7 Co2 O7 90.8(5) . 12_556
O7 Co2 O3 87.7(4) . .
O7 Co2 O3 87.7(4) 12_556 .
O7 Co2 O15 174.3(4) . 12_556
O7 Co2 O15 92.1(3) 12_556 12_556
O3 Co2 O15 87.4(5) . 12_556
O7 Co2 O15 92.0(3) . .
O7 Co2 O15 174.3(4) 12_556 .
O3 Co2 O15 87.4(5) . .
O15 Co2 O15 84.7(5) 12_556 .
O7 Co2 O9 80.7(4) . .
O7 Co2 O9 80.7(4) 12_556 .
O3 Co2 O9 163.4(7) . .
O15 Co2 O9 104.7(4) 12_556 .
O15 Co2 O9 104.7(4) . .
O8 Co3 O8 89.0(4) 12_556 .
O8 Co3 O19 92.9(4) 12_556 10_566
O8 Co3 O19 177.1(4) . 10_566
O8 Co3 O19 177.1(4) 12_556 3_565
O8 Co3 O19 92.9(4) . 3_565
O19 Co3 O19 85.1(6) 10_566 3_565
O8 Co3 O9 81.8(4) 12_556 .
O8 Co3 O9 81.8(4) . .
O19 Co3 O9 100.7(4) 10_566 .
O19 Co3 O9 100.7(4) 3_565 .
O8 Co3 O5 86.3(3) 12_556 .
O8 Co3 O5 86.3(3) . .
O19 Co3 O5 91.6(4) 10_566 .
O19 Co3 O5 91.6(4) 3_565 .
O9 Co3 O5 163.3(5) . .
O8 Co3 Co1 106.5(2) 12_556 .
O8 Co3 Co1 44.2(2) . .
O19 Co3 Co1 137.0(3) 10_566 .
O19 Co3 Co1 76.4(3) 3_565 .
O9 Co3 Co1 47.27(11) . .
O5 Co3 Co1 126.91(17) . .
O16 Co4 O12 173.8(5) . 3_565
O16 Co4 O17 86.9(4) . 3_565
O12 Co4 O17 92.4(4) 3_565 3_565
O16 Co4 O10 89.2(4) . .
O12 Co4 O10 84.7(4) 3_565 .
O17 Co4 O10 89.9(4) 3_565 .
O16 Co4 O12 90.3(4) . .
O12 Co4 O12 90.2(5) 3_565 .
O17 Co4 O12 176.7(5) 3_565 .
O10 Co4 O12 88.3(4) . .
O16 Co4 O13 105.1(5) . .
O12 Co4 O13 81.0(5) 3_565 .
O17 Co4 O13 102.2(5) 3_565 .
O10 Co4 O13 161.6(6) . .
O12 Co4 O13 80.2(5) . .
O1 S1 O2 115.6(8) . .
O1 S1 C2 109.8(7) . .
O2 S1 C2 109.0(7) . .
O1 S1 C12 107.0(7) . .
O2 S1 C12 106.3(7) . .
C2 S1 C12 108.9(6) . .
O3 S2 O4 112.4(10) . .
O3 S2 C6 110.0(10) . 12_556
O4 S2 C6 108.6(11) . 12_556
O3 S2 C6 110.0(6) . .
O4 S2 C6 108.6(7) . .
C6 S2 C6 107.0(12) 12_556 .
O6 S3 O5 117.8(9) . .
O6 S3 C16 107.0(11) . 12_556
O5 S3 C16 108.2(11) . 12_556
O6 S3 C16 107.0(6) . .
O5 S3 C16 108.2(6) . .
C16 S3 C16 108.3(13) 12_556 .
O11 S4 O10 117.2(9) . .
O11 S4 C22 109.0(8) . .
O10 S4 C22 108.4(8) . .
O11 S4 C26 105.3(8) . 3_565
O10 S4 C26 109.7(11) . 3_565
C22 S4 C26 106.8(13) . 3_565
S1 O1 Co1 123.0(8) . .
S2 O3 Co2 118.9(10) . .
S3 O5 Co3 122.7(9) . .
C1 O7 Co1 131.7(8) . .
C1 O7 Co2 134.6(8) . .
Co1 O7 Co2 93.1(3) . .
C11 O8 Co3 132.3(8) . .
C11 O8 Co1 131.7(8) . .
Co3 O8 Co1 92.5(3) . .
Co3 O9 Co1 88.6(4) . .
Co3 O9 Co1 88.6(4) . 12_556
Co1 O9 Co1 152.9(7) . 12_556
Co3 O9 Co2 152.8(8) . .
Co1 O9 Co2 85.1(4) . .
Co1 O9 Co2 85.1(4) 12_556 .
Co3 O9 H9O 99.8 . .
Co1 O9 H9O 103.5 . .
Co1 O9 H9O 103.5 12_556 .
Co2 O9 H9O 107.4 . .
S4 O10 Co4 123.5(8) . .
C21 O12 Co4 138.0(10) . 2_655
C21 O12 Co4 128.9(10) . .
Co4 O12 Co4 92.5(4) 2_655 .
Co4 O13 Co4 154.1(10) . 4_665
Co4 O13 Co4 87.1(2) . 2_655
Co4 O13 Co4 87.1(2) 4_665 2_655
Co4 O13 Co4 87.1(2) . 3_565
Co4 O13 Co4 87.1(2) 4_665 3_565
Co4 O13 Co4 154.1(10) 2_655 3_565
Co4 O13 H13O 103.0 . .
Co4 O13 H13O 103.0 4_665 .
Co4 O13 H13O 103.0 2_655 .
Co4 O13 H13O 103.0 3_565 .
C31 O14 Co1 128.6(9) . .
C31 O15 Co2 127.4(9) . .
C62 O16 Co4 132.8(10) . .
C62 O17 Co4 132.9(9) . 2_655
C75 O18 Co1 128.3(10) . 2_655
C75 O19 Co3 130.2(10) . 2_655
C2 C1 C6 120.0 . .
C2 C1 O7 121.9(10) . .
C6 C1 O7 118.1(10) . .
C1 C2 C3 120.0 . .
C1 C2 S1 125.6(8) . .
C3 C2 S1 114.4(8) . .
C4 C3 C2 120.0 . .
C4 C3 H3 120.0 . .
C2 C3 H3 120.0 . .
C3 C4 C5 120.0 . .
C3 C4 C7 120.7(5) . .
C5 C4 C7 119.3(5) . .
C6 C5 C4 120.0 . .
C6 C5 H5 120.0 . .
C4 C5 H5 120.0 . .
C5 C6 C1 120.0 . .
C5 C6 S2 113.1(8) . .
C1 C6 S2 126.9(8) . .
C4 C7 C8 113.3(7) . .
C4 C7 C9 110.6(7) . .
C8 C7 C9 108.7(7) . .
C4 C7 C10 110.3(7) . .
C8 C7 C10 107.2(7) . .
C9 C7 C10 106.4(7) . .
C7 C8 H8A 109.5 . .
C7 C8 H8B 109.5 . .
H8A C8 H8B 109.5 . .
C7 C8 H8C 109.5 . .
H8A C8 H8C 109.5 . .
H8B C8 H8C 109.5 . .
C7 C9 H9A 109.5 . .
C7 C9 H9B 109.5 . .
H9A C9 H9B 109.5 . .
C7 C9 H9C 109.5 . .
H9A C9 H9C 109.5 . .
H9B C9 H9C 109.5 . .
C7 C10 H10A 109.5 . .
C7 C10 H10B 109.5 . .
H10A C10 H10B 109.5 . .
C7 C10 H10C 109.5 . .
H10A C10 H10C 109.5 . .
H10B C10 H10C 109.5 . .
C12 C11 C16 120.0 . .
C12 C11 O8 120.3(10) . .
C16 C11 O8 118.8(10) . .
C11 C12 C13 120.0 . .
C11 C12 S1 125.5(8) . .
C13 C12 S1 114.0(8) . .
C14 C13 C12 120.0 . .
C14 C13 H13 120.0 . .
C12 C13 H13 120.0 . .
C13 C14 C15 120.0 . .
C13 C14 C17 120.6(5) . .
C15 C14 C17 119.1(5) . .
C16 C15 C14 120.0 . .
C16 C15 H15 120.0 . .
C14 C15 H15 120.0 . .
C15 C16 C11 120.0 . .
C15 C16 S3 112.6(8) . .
C11 C16 S3 127.4(8) . .
C14 C17 C18 112.9(7) . .
C14 C17 C20 111.1(7) . .
C18 C17 C20 109.1(7) . .
C14 C17 C19 110.3(7) . .
C18 C17 C19 106.9(7) . .
C20 C17 C19 106.3(7) . .
C17 C18 H18A 109.5 . .
C17 C18 H18B 109.5 . .
H18A C18 H18B 109.5 . .
C17 C18 H18C 109.5 . .
H18A C18 H18C 109.5 . .
H18B C18 H18C 109.5 . .
C17 C19 H19A 109.5 . .
C17 C19 H19B 109.5 . .
H19A C19 H19B 109.5 . .
C17 C19 H19C 109.5 . .
H19A C19 H19C 109.5 . .
H19B C19 H19C 109.5 . .
C17 C20 H20A 109.5 . .
C17 C20 H20B 109.5 . .
H20A C20 H20B 109.5 . .
C17 C20 H20C 109.5 . .
H20A C20 H20C 109.5 . .
H20B C20 H20C 109.5 . .
C22 C21 C26 120.0 . .
C22 C21 O12 123.0(12) . .
C26 C21 O12 116.7(12) . .
C23 C22 C21 120.0 . .
C23 C22 S4 114.1(9) . .
C21 C22 S4 125.9(9) . .
C24 C23 C22 120.0 . .
C24 C23 H23 120.0 . .
C22 C23 H23 120.0 . .
C25 C24 C23 120.0 . .
C25 C24 C27 120.4(5) . .
C23 C24 C27 119.5(5) . .
C24 C25 C26 120.0 . .
C24 C25 H25 120.0 . .
C26 C25 H25 120.0 . .
C25 C26 C21 120.0 . .
C25 C26 S4 114.4(9) . 2_655
C21 C26 S4 125.6(9) . 2_655
C24 C27 C28 111.7(7) . .
C24 C27 C30 112.3(7) . .
C28 C27 C30 107.8(7) . .
C24 C27 C29 110.7(7) . .
C28 C27 C29 106.6(7) . .
C30 C27 C29 107.5(7) . .
C27 C28 H28A 109.5 . .
C27 C28 H28B 109.5 . .
H28A C28 H28B 109.5 . .
C27 C28 H28C 109.5 . .
H28A C28 H28C 109.5 . .
H28B C28 H28C 109.5 . .
C27 C29 H29A 109.5 . .
C27 C29 H29B 109.5 . .
H29A C29 H29B 109.5 . .
C27 C29 H29C 109.5 . .
H29A C29 H29C 109.5 . .
H29B C29 H29C 109.5 . .
C27 C30 H30A 109.5 . .
C27 C30 H30B 109.5 . .
H30A C30 H30B 109.5 . .
C27 C30 H30C 109.5 . .
H30A C30 H30C 109.5 . .
H30B C30 H30C 109.5 . .
O15 C31 O14 125.5(11) . .
O15 C31 C32 117.1(10) . .
O14 C31 C32 117.3(9) . .
C33 C32 C37 120.0 . .
C33 C32 C31 120.3(5) . .
C37 C32 C31 119.6(5) . .
C34 C33 C32 120.0 . .
C34 C33 H33 120.0 . .
C32 C33 H33 120.0 . .
C33 C34 C35 120.0 . .
C33 C34 H34 120.0 . .
C35 C34 H34 120.0 . .
C34 C35 C36 120.0 . .
C34 C35 C38 119.7(5) . .
C36 C35 C38 120.1(4) . .
C37 C36 C35 120.0 . .
C37 C36 H36 120.0 . .
C35 C36 H36 120.0 . .
C36 C37 C32 120.0 . .
C36 C37 H37 120.0 . .
C32 C37 H37 120.0 . .
C43 C38 C39 120.0 . .
C43 C38 C35 119.8(5) . .
C39 C38 C35 120.2(4) . .
C40 C39 C38 120.0 . .
C40 C39 H39 120.0 . .
C38 C39 H39 120.0 . .
C39 C40 C41 120.0 . .
C39 C40 H40 120.0 . .
C41 C40 H40 120.0 . .
C42 C41 C40 120.0 . .
C42 C41 C44 120.2(5) . .
C40 C41 C44 119.6(4) . .
C43 C42 C41 120.0 . .
C43 C42 H42 120.0 . .
C41 C42 H42 120.0 . .
C42 C43 C38 120.0 . .
C42 C43 H43 120.0 . .
C38 C43 H43 120.0 . .
C45 C44 C49 120.0 . .
C45 C44 C41 120.5(4) . .
C49 C44 C41 119.1(4) . .
C46 C45 C44 120.0 . .
C46 C45 H45 120.0 . .
C44 C45 H45 120.0 . .
C47 C46 C45 120.0 . .
C47 C46 C50 120.4(4) . .
C45 C46 C50 119.6(4) . .
C46 C47 C48 120.0 . .
C46 C47 H47 120.0 . .
C48 C47 H47 120.0 . .
C47 C48 C49 120.0 . .
C47 C48 C63 120.7(4) . .
C49 C48 C63 119.2(4) . .
C48 C49 C44 120.0 . .
C48 C49 H49 120.0 . .
C44 C49 H49 120.0 . .
C51 C50 C55 120.0 . .
C51 C50 C46 120.2(5) . .
C55 C50 C46 119.6(4) . .
C52 C51 C50 120.0 . .
C52 C51 H51 120.0 . .
C50 C51 H51 120.0 . .
C51 C52 C53 120.0 . .
C51 C52 H52 120.0 . .
C53 C52 H52 120.0 . .
C54 C53 C52 120.0 . .
C54 C53 C56 119.7(4) . .
C52 C53 C56 120.3(4) . .
C53 C54 C55 120.0 . .
C53 C54 H54 120.0 . .
C55 C54 H54 120.0 . .
C54 C55 C50 120.0 . .
C54 C55 H55 120.0 . .
C50 C55 H55 120.0 . .
C57 C56 C61 120.0 . .
C57 C56 C53 120.1(4) . .
C61 C56 C53 119.7(5) . .
C56 C57 C58 120.0 . .
C56 C57 H57 120.0 . .
C58 C57 H57 120.0 . .
C59 C58 C57 120.0 . .
C59 C58 H58 120.0 . .
C57 C58 H58 120.0 . .
C58 C59 C60 120.0 . .
C58 C59 C62 119.7(5) . .
C60 C59 C62 120.2(5) . .
C61 C60 C59 120.0 . .
C61 C60 H60 120.0 . .
C59 C60 H60 120.0 . .
C60 C61 C56 120.0 . .
C60 C61 H61 120.0 . .
C56 C61 H61 120.0 . .
O17 C62 O16 118.7(12) . .
O17 C62 C59 118.0(10) . .
O16 C62 C59 123.3(11) . .
C64 C63 C68 120.0 . .
C64 C63 C48 119.3(4) . .
C68 C63 C48 120.7(4) . .
C65 C64 C63 120.0 . .
C65 C64 H64 120.0 . .
C63 C64 H64 120.0 . .
C64 C65 C66 120.0 . .
C64 C65 H65 120.0 . .
C66 C65 H65 120.0 . .
C67 C66 C65 120.0 . .
C67 C66 C69 120.2(4) . .
C65 C66 C69 119.8(4) . .
C66 C67 C68 120.0 . .
C66 C67 H67 120.0 . .
C68 C67 H67 120.0 . .
C67 C68 C63 120.0 . .
C67 C68 H68 120.0 . .
C63 C68 H68 120.0 . .
C70 C69 C74 120.0 . .
C70 C69 C66 120.1(5) . .
C74 C69 C66 119.8(4) . .
C69 C70 C71 120.0 . .
C69 C70 H70 120.0 . .
C71 C70 H70 120.0 . .
C70 C71 C72 120.0 . .
C70 C71 H71 120.0 . .
C72 C71 H71 120.0 . .
C71 C72 C73 120.0 . .
C71 C72 C75 120.6(6) . .
C73 C72 C75 119.4(6) . .
C74 C73 C72 120.0 . .
C74 C73 H73 120.0 . .
C72 C73 H73 120.0 . .
C73 C74 C69 120.0 . .
C73 C74 H74 120.0 . .
C69 C74 H74 120.0 . .
O18 C75 O19 126.4(13) . .
O18 C75 C72 118.1(12) . .
O19 C75 C72 115.4(11) . .

loop_
_geom_bond_atom_site_label_1
_geom_bond_atom_site_label_2
_geom_bond_distance
_geom_bond_site_symmetry_2
Co1 O14 2.040(10) .
Co1 O7 2.067(8) .
Co1 O18 2.072(11) 3_565
Co1 O8 2.092(8) .
Co1 O1 2.114(12) .
Co1 O9 2.204(4) .
Co1 Co3 3.000(3) .
Co2 O7 2.078(9) .
Co2 O7 2.078(9) 12_556
Co2 O3 2.080(17) .
Co2 O15 2.088(10) 12_556
Co2 O15 2.088(10) .
Co2 O9 2.243(15) .
Co3 O8 2.059(9) 12_556
Co3 O8 2.060(9) .
Co3 O19 2.064(10) 10_566
Co3 O19 2.064(10) 3_565
Co3 O9 2.090(15) .
Co3 O5 2.121(13) .
Co4 O16 2.016(12) .
Co4 O12 2.060(10) 3_565
Co4 O17 2.062(12) 3_565
Co4 O10 2.080(11) .
Co4 O12 2.097(11) .
Co4 O13 2.179(5) .
S1 O1 1.412(12) .
S1 O2 1.439(10) .
S1 C2 1.739(10) .
S1 C12 1.759(10) .
S2 O3 1.486(17) .
S2 O4 1.500(16) .
S2 C6 1.739(15) 12_556
S2 C6 1.739(10) .
S3 O6 1.422(9) .
S3 O5 1.427(9) .
S3 C16 1.710(14) 12_556
S3 C16 1.710(9) .
S4 O11 1.439(8) .
S4 O10 1.451(8) .
S4 C22 1.733(12) .
S4 C26 1.76(3) 3_565
O7 C1 1.402(8) .
O8 C11 1.426(8) .
O9 Co1 2.204(4) 12_556
O9 H9O 0.8401 .
O12 C21 1.438(8) .
O12 Co4 2.060(10) 2_655
O13 Co4 2.179(5) 4_665
O13 Co4 2.179(5) 2_655
O13 Co4 2.179(5) 3_565
O13 H13O 0.8401 .
O14 C31 1.260(14) .
O15 C31 1.243(9) .
O16 C62 1.264(9) .
O17 C62 1.219(16) .
O17 Co4 2.062(12) 2_655
O18 C75 1.145(16) .
O18 Co1 2.072(11) 2_655
O19 C75 1.207(15) .
O19 Co3 2.064(10) 2_655
C1 C2 1.3900 .
C1 C6 1.3900 .
C2 C3 1.3900 .
C3 C4 1.3900 .
C3 H3 0.9500 .
C4 C5 1.3900 .
C4 C7 1.499(6) .
C5 C6 1.3900 .
C5 H5 0.9500 .
C7 C8 1.510(8) .
C7 C9 1.524(9) .
C7 C10 1.532(9) .
C8 H8A 0.9800 .
C8 H8B 0.9800 .
C8 H8C 0.9800 .
C9 H9A 0.9800 .
C9 H9B 0.9800 .
C9 H9C 0.9800 .
C10 H10A 0.9800 .
C10 H10B 0.9800 .
C10 H10C 0.9800 .
C11 C12 1.3900 .
C11 C16 1.3900 .
C12 C13 1.3900 .
C13 C14 1.3900 .
C13 H13 0.9500 .
C14 C15 1.3900 .
C14 C17 1.501(6) .
C15 C16 1.3900 .
C15 H15 0.9500 .
C17 C18 1.515(8) .
C17 C20 1.519(9) .
C17 C19 1.537(9) .
C18 H18A 0.9800 .
C18 H18B 0.9800 .
C18 H18C 0.9800 .
C19 H19A 0.9800 .
C19 H19B 0.9800 .
C19 H19C 0.9800 .
C20 H20A 0.9800 .
C20 H20B 0.9800 .
C20 H20C 0.9800 .
C21 C22 1.3900 .
C21 C26 1.3900 .
C22 C23 1.3900 .
C23 C24 1.3900 .
C23 H23 0.9500 .
C24 C25 1.3900 .
C24 C27 1.510(6) .
C25 C26 1.3900 .
C25 H25 0.9500 .
C26 S4 1.762(11) 2_655
C27 C28 1.512(9) .
C27 C30 1.513(8) .
C27 C29 1.522(9) .
C28 H28A 0.9800 .
C28 H28B 0.9800 .
C28 H28C 0.9800 .
C29 H29A 0.9800 .
C29 H29B 0.9800 .
C29 H29C 0.9800 .
C30 H30A 0.9800 .
C30 H30B 0.9800 .
C30 H30C 0.9800 .
C31 C32 1.477(8) .
C32 C33 1.3900 .
C32 C37 1.3900 .
C33 C34 1.3900 .
C33 H33 0.9500 .
C34 C35 1.3900 .
C34 H34 0.9500 .
C35 C36 1.3900 .
C35 C38 1.509(5) .
C36 C37 1.3900 .
C36 H36 0.9500 .
C37 H37 0.9500 .
C38 C43 1.3900 .
C38 C39 1.3900 .
C39 C40 1.3900 .
C39 H39 0.9500 .
C40 C41 1.3900 .
C40 H40 0.9500 .
C41 C42 1.3900 .
C41 C44 1.510(5) .
C42 C43 1.3900 .
C42 H42 0.9500 .
C43 H43 0.9500 .
C44 C45 1.3900 .
C44 C49 1.3900 .
C45 C46 1.3900 .
C45 H45 0.9500 .
C46 C47 1.3900 .
C46 C50 1.500(5) .
C47 C48 1.3900 .
C47 H47 0.9500 .
C48 C49 1.3900 .
C48 C63 1.509(5) .
C49 H49 0.9500 .
C50 C51 1.3900 .
C50 C55 1.3900 .
C51 C52 1.3900 .
C51 H51 0.9500 .
C52 C53 1.3900 .
C52 H52 0.9500 .
C53 C54 1.3900 .
C53 C56 1.513(4) .
C54 C55 1.3900 .
C54 H54 0.9500 .
C55 H55 0.9500 .
C56 C57 1.3900 .
C56 C61 1.3900 .
C57 C58 1.3900 .
C57 H57 0.9500 .
C58 C59 1.3900 .
C58 H58 0.9500 .
C59 C60 1.3900 .
C59 C62 1.488(8) .
C60 C61 1.3900 .
C60 H60 0.9500 .
C61 H61 0.9500 .
C63 C64 1.3900 .
C63 C68 1.3900 .
C64 C65 1.3900 .
C64 H64 0.9500 .
C65 C66 1.3900 .
C65 H65 0.9500 .
C66 C67 1.3900 .
C66 C69 1.515(4) .
C67 C68 1.3900 .
C67 H67 0.9500 .
C68 H68 0.9500 .
C69 C70 1.3900 .
C69 C74 1.3900 .
C70 C71 1.3900 .
C70 H70 0.9500 .
C71 C72 1.3900 .
C71 H71 0.9500 .
C72 C73 1.3900 .
C72 C75 1.476(8) .
C73 C74 1.3900 .
C73 H73 0.9500 .
C74 H74 0.9500 .

loop_
_platon_squeeze_void_nr
_platon_squeeze_void_average_x
_platon_squeeze_void_average_y
_platon_squeeze_void_average_z
_platon_squeeze_void_volume
_platon_squeeze_void_count_electrons
_platon_squeeze_void_content
1 -0.002 -0.010 -0.002 83689 15102 ' '
2 0.000 0.000 0.500 903 262 ' '
3 0.500 0.500 0.000 903 262 ' '
